data_2105488
loop_
_publ_author_name
'Sohn, Yoo Jung'
'Sparta, Karine M.'
'Prinz, Sebastian'
'Meven, Martin'
'Roth, Georg'
'Heger, Gernot'

_publ_section_title
;
 Proton ordering in (NH~4~)~3~H(SO~4~)~2~ at low-temperature phase
 transitions
;
_journal_coeditor_code HW5024
_journal_issue 4
_journal_name_full 'Acta Crystallographica Section B'
_journal_page_first 336
_journal_page_last 343
_journal_paper_doi 10.1107/S2052519213013092
_journal_volume 69
_journal_year 2013
_chemical_formula_moiety 'H O8 S2, 3(H4 N)'
_chemical_formula_sum 'H13 N3 O8 S2'
_chemical_formula_weight 247.2
_chemical_name_systematic ' ?'
_space_group_IT_number 13
_symmetry_cell_setting monoclinic
_symmetry_space_group_name_Hall '-P 2yac'
_symmetry_space_group_name_H-M 'P 1 2/n 1'
_cell_angle_alpha 90
_cell_angle_beta 101.46(5)
_cell_angle_gamma 90
_cell_formula_units_Z 8
_cell_length_a 15.538(8)
_cell_length_b 11.641(6)
_cell_length_c 10.085(5)
_cell_measurement_reflns_used 19
_cell_measurement_temperature 138.5
_cell_measurement_theta_max 26.60
_cell_measurement_theta_min 15.32
_cell_volume 1787.8(16)
_computing_cell_refinement DIF4N
_computing_data_collection 'DIF4N (modified Linux version of DIF4)'
_computing_data_reduction 'PRON (Scherf, 1998)'
_computing_molecular_graphics 'Atoms 5.1'
_computing_publication_material 'Jana2006 (Petricek, Dusek & Palatinus, 2006)'
_computing_structure_refinement 'Jana2006 (Petricek, Dusek & Palatinus, 2006)'
_diffrn_ambient_temperature 138.5
_diffrn_measured_fraction_theta_full 0.98
_diffrn_measurement_device 'single-crystal diffractometer HEiDi'
_diffrn_measurement_device_type '4-circle diffractometer'
_diffrn_measurement_method '\w scans'
_diffrn_radiation_monochromator 'Cu (220)'
_diffrn_radiation_probe neutron
_diffrn_radiation_source 'nuclear reactor'
_diffrn_radiation_type neutron
_diffrn_radiation_wavelength 0.87
_diffrn_reflns_av_R_equivalents 0.03
_diffrn_reflns_av_sigmaI/netI 0.0312
_diffrn_reflns_limit_h_max 21
_diffrn_reflns_limit_h_min -17
_diffrn_reflns_limit_k_max 16
_diffrn_reflns_limit_k_min -14
_diffrn_reflns_limit_l_max 14
_diffrn_reflns_limit_l_min -14
_diffrn_reflns_number 4208
_diffrn_reflns_theta_full 15.16
_diffrn_reflns_theta_max 37.63
_diffrn_reflns_theta_min 3.27
_diffrn_standards_decay_% 0
_diffrn_standards_interval_time '240 min'
_diffrn_standards_number 2
_exptl_absorpt_coefficient_mu 0.002
_exptl_absorpt_correction_type none
_exptl_crystal_colour colourless
_exptl_crystal_density_diffrn 1.837(2)
_exptl_crystal_density_method 'not measured'
_exptl_crystal_description cube
_exptl_crystal_F_000 253
_exptl_crystal_size_max 3
_exptl_crystal_size_mid 3
_exptl_crystal_size_min 3
_exptl_crystal_size_rad 0
_refine_diff_density_max 2.68
_refine_diff_density_min -3.60
_refine_ls_extinction_coef 152E1(7)
_refine_ls_extinction_method 'B-C type 1 Lorentzian isotropic (Becker & Coppens, 1974)'
_refine_ls_goodness_of_fit_ref 4.02
_refine_ls_hydrogen_treatment refall
_refine_ls_number_constraints 2
_refine_ls_number_parameters 150
_refine_ls_number_reflns 2689
_refine_ls_number_restraints 0
_refine_ls_R_factor_all 0.1231
_refine_ls_R_factor_gt 0.0832
_refine_ls_shift/su_max 0.0393
_refine_ls_shift/su_mean 0.0029
_refine_ls_structure_factor_coef Fsqd
_refine_ls_weighting_details w=1/(\s^2^(I)+0.0004I^2^)
_refine_ls_weighting_scheme sigma
_refine_ls_wR_factor_gt 0.1573
_refine_ls_wR_factor_ref 0.1657
_reflns_number_gt 1789
_reflns_number_total 2689
_reflns_threshold_expression I>3\s(I)
_cod_data_source_file hw5024.cif
_cod_data_source_block IV
_cod_database_code 2105488

loop_
_symmetry_equiv_pos_site_id
_symmetry_equiv_pos_as_xyz
1 x,y,z
2 -x+1/2,y,-z+1/2
3 -x,-y,-z
4 x+1/2,-y,z+1/2

loop_
_atom_site_type_symbol
_atom_site_label
_atom_site_fract_x
_atom_site_fract_y
_atom_site_fract_z
_atom_site_U_iso_or_equiv
_atom_site_adp_type
_atom_site_calc_flag
_atom_site_occupancy
_atom_site_symmetry_multiplicity
S S1 0.3586(11) 0.2295(13) 0.4589(16) 0.0088 Uani d 1 4
S S2 0.1314(14) 0.0114(16) 0.538(2) 0.0104 Uani d 1 4
S S3 0.3626(11) 0.7370(13) 0.4668(16) 0.0088 Uani d 1 4
S S4 0.1359(13) 0.5176(16) 0.539(2) 0.0104 Uani d 1 4
N N1 0.75 0.0085(9) 0.75 0.0158 Uani d 1 2
N N2 0.75 0.2441(7) 0.25 0.016 Uani d 1 2
N N3 0.4496(7) 0.2609(10) 0.1539(8) 0.0164 Uani d 1 4
N N4 0.0497(6) 0.4876(6) 0.8522(9) 0.0174 Uani d 1 4
N N5 0.75 0.5141(9) 0.75 0.0158 Uani d 1 2
N N6 0.75 0.7368(7) 0.25 0.016 Uani d 1 2
N N7 0.4498(7) 0.7606(10) 0.1594(8) 0.0164 Uani d 1 4
N N8 0.0475(6) 0.9809(6) 0.8506(9) 0.0174 Uani d 1 4
O O1 0.2614(8) 0.2151(14) 0.4494(14) 0.0232 Uani d 1 4
O O2 0.2351(10) 0.0326(12) 0.5648(16) 0.0199 Uani d 1 4
O O3 0.3958(5) 0.2198(9) 0.6063(9) 0.0151 Uani d 1 4
O O4 0.1015(12) -0.0025(13) 0.3921(15) 0.0152 Uani d 1 4
O O5 0.3733(9) 0.3485(13) 0.4154(16) 0.0163 Uani d 1 4
O O6 0.1165(7) -0.0872(9) 0.6212(11) 0.0163 Uani d 1 4
O O7 0.3943(8) 0.1440(8) 0.3764(10) 0.0159 Uani d 1 4
O O8 0.0957(7) 0.1164(7) 0.5825(10) 0.0144 Uani d 1 4
O O9 0.2649(8) 0.7146(14) 0.4443(15) 0.0232 Uani d 1 4
O O10 0.2325(10) 0.5286(12) 0.5605(16) 0.0199 Uani d 1 4
O O11 0.4045(5) 0.7173(9) 0.6069(9) 0.0151 Uani d 1 4
O O12 0.1033(12) 0.4941(13) 0.3967(15) 0.0152 Uani d 1 4
O O13 0.3769(8) 0.8507(13) 0.4180(16) 0.0163 Uani d 1 4
O O14 0.1218(7) 0.4171(9) 0.6176(11) 0.0163 Uani d 1 4
O O15 0.3944(8) 0.6506(8) 0.3826(10) 0.0159 Uani d 1 4
O O16 0.0997(7) 0.6235(7) 0.5866(10) 0.0144 Uani d 1 4
H H1 0.2489 0.10305 0.5143 0.0297 Uiso d 0.7114 4
H H2 0.2511 0.14695 0.4857 0.0297 Uiso d 0.2886 4
H H3 0.7092(14) 0.191(3) 0.187(3) 0.0881 Uani d 1 4
H H4 0.7853(18) 0.0556(19) 0.825(3) 0.0524 Uani d 1 4
H H5 0.7084(16) 0.293(2) 0.265(4) 0.1254 Uani d 1 4
H H6 0.794(2) -0.040(4) 0.727(4) 0.1573 Uani d 1 4
H H7 0.5196(10) 0.2633(19) 0.189(2) 0.0471 Uani d 1 4
H H8 -0.0124(10) 0.4691(15) 0.8313(18) 0.0444 Uani d 1 4
H H9 0.4309(12) 0.342(2) 0.136(2) 0.0361 Uani d 1 4
H H10 0.0772(12) 0.4368(15) 0.9375(16) 0.0339 Uani d 1 4
H H11 0.4314(13) 0.211(2) 0.069(2) 0.0369 Uani d 1 4
H H12 0.0616(17) 0.5670(16) 0.868(3) 0.0319 Uani d 1 4
H H13 0.4198(13) 0.2266(16) 0.2358(18) 0.0383 Uani d 1 4
H H14 0.0751(12) 0.4633(17) 0.769(2) 0.0323 Uani d 1 4
H H15 0.2489 0.60305 0.5143 0.0297 Uiso d 0.7299 4
H H16 0.2511 0.64695 0.4857 0.0297 Uiso d 0.2701 4
H H17 0.7194(15) 0.687(3) 0.181(3) 0.0881 Uani d 1 4
H H18 0.7877(18) 0.5653(19) 0.818(3) 0.0524 Uani d 1 4
H H19 0.6999(17) 0.764(2) 0.293(3) 0.1254 Uani d 1 4
H H20 0.791(2) 0.476(4) 0.711(4) 0.1573 Uani d 1 4
H H21 0.5099(10) 0.7685(19) 0.185(2) 0.0471 Uani d 1 4
H H22 -0.0190(10) 0.9615(15) 0.8469(17) 0.0444 Uani d 1 4
H H23 0.4230(12) 0.844(2) 0.137(3) 0.0361 Uani d 1 4
H H24 0.0842(12) 0.9401(15) 0.9285(16) 0.0339 Uani d 1 4
H H25 0.4384(13) 0.710(2) 0.074(2) 0.0369 Uani d 1 4
H H26 0.0583(17) 1.0741(16) 0.867(3) 0.0319 Uani d 1 4
H H27 0.4275(13) 0.7212(16) 0.2284(18) 0.0383 Uani d 1 4
H H28 0.0668(12) 0.9585(17) 0.765(2) 0.0323 Uani d 1 4

loop_
_atom_site_aniso_label
_atom_site_aniso_U_11
_atom_site_aniso_U_22
_atom_site_aniso_U_33
_atom_site_aniso_U_12
_atom_site_aniso_U_13
_atom_site_aniso_U_23
_atom_site_aniso_type_symbol
S1 0.006761 0.009876 0.009057 0 0 0 S
S2 0.007881 0.010467 0.013633 0 0.004308 0 S
S3 0.006761 0.009876 0.009057 0 0 0 S
S4 0.007881 0.010467 0.013633 0 0.004308 0 S
N1 0.01461 0.016356 0.015146 0 0 0 N
N2 0.013049 0.017107 0.016696 0 0 0 N
N3 0.017944 0.01629 0.014829 -0.002136 0.002938 0 N
N4 0.017772 0.015359 0.018338 -0.004564 0.001495 -0.00192 N
N5 0.01461 0.016356 0.015146 0 0 0 N
N6 0.013049 0.017107 0.016696 0 0 0 N
N7 0.017944 0.01629 0.014829 -0.002136 0.002938 0 N
N8 0.017772 0.015359 0.018338 -0.004564 0.001495 -0.00192 N
O1 0.006689 0.030716 0.03182 0 0.003253 0 O
O2 0.008485 0.025455 0.024265 0 0 -0.002291 O
O3 0.017606 0.016509 0.011143 0 0.002392 0.001877 O
O4 0.015532 0.0186 0.011733 0 0.003116 0 O
O5 0.018489 0.011777 0.017199 0 0 0.001068 O
O6 0.018069 0.015933 0.016021 0.003119 0.005793 0.004394 O
O7 0.019062 0.012631 0.0166 0 0.004672 -0.004793 O
O8 0.016609 0.01273 0.014622 0 0.0049 -0.003982 O
O9 0.006689 0.030716 0.03182 0 0.003253 0 O
O10 0.008485 0.025455 0.024265 0 0 -0.002291 O
O11 0.017606 0.016509 0.011143 0 0.002392 0.001877 O
O12 0.015532 0.0186 0.011733 0 0.003116 0 O
O13 0.018489 0.011777 0.017199 0 0 0.001068 O
O14 0.018069 0.015933 0.016021 0.003119 0.005793 0.004394 O
O15 0.019062 0.012631 0.0166 0 0.004672 -0.004793 O
O16 0.016609 0.01273 0.014622 0 0.0049 -0.003982 O
H3 0.055129 0.113597 0.082711 0.019348 -0.017252 -0.060916 H
H4 0.048974 0.048241 0.048311 0.007627 -0.018848 -0.017744 H
H5 0.061001 0.122359 0.182892 0.04213 0 -0.093637 H
H6 0.092168 0.2041 0.140416 0.113586 -0.061715 -0.122949 H
H7 0.021336 0.048656 0.067781 0 0 -0.009311 H
H8 0.021802 0.055165 0.0579 -0.013453 0.011827 -0.017294 H
H9 0.042578 0.024418 0.037912 0.003015 0 0 H
H10 0.043789 0.032865 0.026174 0 0.009934 0.006818 H
H11 0.046492 0.035088 0.029499 -0.011241 0.008313 -0.008293 H
H12 0.043181 0.017721 0.031832 -0.003755 0 -0.002522 H
H13 0.053027 0.036294 0.0314 -0.003353 0.022742 0 H
H14 0.039876 0.034431 0.025271 -0.00845 0.012708 -0.002355 H
H17 0.055129 0.113597 0.082711 0.019348 -0.017252 -0.060916 H
H18 0.048974 0.048241 0.048311 0.007627 -0.018848 -0.017744 H
H19 0.061001 0.122359 0.182892 0.04213 0 -0.093637 H
H20 0.092168 0.2041 0.140416 0.113586 -0.061715 -0.122949 H
H21 0.021336 0.048656 0.067781 0 0 -0.009311 H
H22 0.021802 0.055165 0.0579 -0.013453 0.011827 -0.017294 H
H23 0.042578 0.024418 0.037912 0.003015 0 0 H
H24 0.043789 0.032865 0.026174 0 0.009934 0.006818 H
H25 0.046492 0.035088 0.029499 -0.011241 0.008313 -0.008293 H
H26 0.043181 0.017721 0.031832 -0.003755 0 -0.002522 H
H27 0.053027 0.036294 0.0314 -0.003353 0.022742 0 H
H28 0.039876 0.034431 0.025271 -0.00845 0.012708 -0.002355 H

loop_
_atom_type_symbol
_atom_type_scat_length_neutron
_atom_type_scat_source
N 9.360 International_Tables_Vol_C
H -3.739 International_Tables_Vol_C
S 2.847 International_Tables_Vol_C
O 5.803 International_Tables_Vol_C

loop_
_geom_angle_atom_site_label_1
_geom_angle_atom_site_label_2
_geom_angle_atom_site_label_3
_geom_angle_site_symmetry_1
_geom_angle_site_symmetry_3
_geom_angle
_geom_angle_publ_flag
O1 S1 O3 . . 103.9(12) y
O1 S1 O5 . . 107.2(12) y
O1 S1 O7 . . 112.0(12) y
O3 S1 O5 . . 108.3(11) y
O3 S1 O7 . . 113.5(11) y
O5 S1 O7 . . 111.5(14) y
O2 S2 O4 . . 107.1(18) y
O2 S2 O6 . . 107.0(14) y
O2 S2 O8 . . 104.7(13) y
O4 S2 O6 . . 115.7(14) y
O4 S2 O8 . . 109.8(14) y
O6 S2 O8 . . 111.8(17) y
O9 S3 O11 . . 111.2(13) y
O9 S3 O13 . . 108.9(13) y
O9 S3 O15 . . 103.8(12) y
O11 S3 O13 . . 114.0(12) y
O11 S3 O15 . . 108.6(11) y
O13 S3 O15 . . 109.9(14) y
O10 S4 O12 . . 107.8(18) y
O10 S4 O14 . . 104.4(14) y
O10 S4 O16 . . 108.7(14) y
O12 S4 O14 . . 109.1(14) y
O12 S4 O16 . . 113.5(15) y
O14 S4 O16 . . 112.8(17) y
H4 N1 H4 . 2_656 114(2) y
H4 N1 H6 . . 101(3) y
H4 N1 H6 . 2_656 117(3) y
H4 N1 H6 2_656 . 117(3) y
H4 N1 H6 2_656 2_656 101(3) y
H6 N1 H6 . 2_656 107(4) y
H3 N2 H3 . 2_655 105(3) y
H3 N2 H5 . . 96(2) y
H3 N2 H5 . 2_655 132(3) y
H3 N2 H5 2_655 . 132(3) y
H3 N2 H5 2_655 2_655 96(2) y
H5 N2 H5 . 2_655 101(3) y
H7 N3 H9 . . 106.0(19) y
H7 N3 H11 . . 113(2) y
H7 N3 H13 . . 108.1(17) y
H9 N3 H11 . . 111(2) y
H9 N3 H13 . . 109(2) y
H11 N3 H13 . . 110(2) y
H8 N4 H10 . . 105.9(16) y
H8 N4 H12 . . 114(2) y
H8 N4 H14 . . 106.7(16) y
H10 N4 H12 . . 111.9(19) y
H10 N4 H14 . . 110.3(16) y
H12 N4 H14 . . 108(2) y
H18 N5 H18 . 2_656 107(2) y
H18 N5 H20 . . 103(3) y
H18 N5 H20 . 2_656 111(3) y
H18 N5 H20 2_656 . 111(3) y
H18 N5 H20 2_656 2_656 103(3) y
H20 N5 H20 . 2_656 122(4) y
H17 N6 H17 . 2_655 105(3) y
H17 N6 H19 . . 101(2) y
H17 N6 H19 . 2_655 101(2) y
H17 N6 H19 2_655 . 101(2) y
H17 N6 H19 2_655 2_655 101(2) y
H19 N6 H19 . 2_655 144(2) y
H21 N7 H23 . . 108(2) y
H21 N7 H25 . . 107(2) y
H21 N7 H27 . . 110(2) y
H23 N7 H25 . . 110(2) y
H23 N7 H27 . . 114(2) y
H25 N7 H27 . . 108(2) y
H22 N8 H24 . . 109.4(16) y
H22 N8 H26 . . 109.6(18) y
H22 N8 H28 . . 112.0(16) y
H24 N8 H26 . . 107.6(17) y
H24 N8 H28 . . 109.3(17) y
H26 N8 H28 . . 109(2) y

loop_
_geom_bond_atom_site_label_1
_geom_bond_atom_site_label_2
_geom_bond_site_symmetry_2
_geom_bond_distance
_geom_bond_publ_flag
S1 O1 . 1.50(2) y
S1 O3 . 1.489(18) y
S1 O5 . 1.48(2) y
S1 O7 . 1.47(2) y
S2 O2 . 1.60(3) y
S2 O4 . 1.46(3) y
S2 O6 . 1.47(2) y
S2 O8 . 1.45(2) y
S3 O9 . 1.51(2) y
S3 O11 . 1.451(17) y
S3 O13 . 1.44(2) y
S3 O15 . 1.46(2) y
S4 O10 . 1.48(3) y
S4 O12 . 1.45(3) y
S4 O14 . 1.45(2) y
S4 O16 . 1.47(2) y
N1 H4 . 1.00(2) y
N1 H4 2_656 1.00(2) y
N1 H6 . 0.95(4) y
N1 H6 2_656 0.95(4) y
N2 H3 . 1.01(3) y
N2 H3 2_655 1.01(3) y
N2 H5 . 0.89(3) y
N2 H5 2_655 0.89(3) y
N3 H7 . 1.075(19) y
N3 H9 . 1.00(3) y
N3 H11 . 1.03(3) y
N3 H13 . 1.10(2) y
N4 H8 . 0.971(18) y
N4 H10 . 1.061(18) y
N4 H12 . 0.95(2) y
N4 H14 . 1.03(2) y
N5 H18 . 1.01(2) y
N5 H18 2_656 1.01(2) y
N5 H20 . 0.93(4) y
N5 H20 2_656 0.93(4) y
N6 H17 . 0.96(3) y
N6 H17 2_655 0.96(3) y
N6 H19 . 1.01(3) y
N6 H19 2_655 1.01(3) y
N7 H21 . 0.922(19) y
N7 H23 . 1.06(3) y
N7 H25 . 1.03(3) y
N7 H27 . 0.95(2) y
N8 H22 . 1.051(19) y
N8 H24 . 0.995(17) y
N8 H26 . 1.11(2) y
N8 H28 . 1.00(2) y
